data_1575117
loop_
_publ_author_name
'Padmor, Manohar Shivaji'
'Pratihar, Sanjay'

_publ_section_title
;
 Near-instantaneous chemoselective transfer hydrogenation of aldehydes
 with visual endpoint reporting and ultrahigh TOF.
;
_journal_issue 69
_journal_name_full 'Chemical communications (Cambridge, England)'
_journal_page_first 12932
_journal_page_last 12935
_journal_paper_doi 10.1039/d5cc03450g
_journal_volume 61
_journal_year 2025
_chemical_formula_moiety 'C32 H41 Cl N2 O Ru, C H4 O'
_chemical_formula_sum 'C33 H45 Cl N2 O2 Ru'
_chemical_formula_weight 638.23
_space_group_crystal_system monoclinic
_space_group_IT_number 14
_space_group_name_Hall '-P 2ybc'
_space_group_name_H-M_alt 'P 1 21/c 1'
_atom_sites_solution_hydrogens geom
_audit_creation_date 2023-01-04
_audit_creation_method
;
Olex2 1.2
(compiled 2018.05.29 svn.r3508 for OlexSys, GUI svn.r5506)
;
_audit_update_record
;
2025-02-17 deposited with the CCDC.	2025-07-18 downloaded from the CCDC.
;
_cell_angle_alpha 90
_cell_angle_beta 93.4390(10)
_cell_angle_gamma 90
_cell_formula_units_Z 4
_cell_length_a 12.2707(4)
_cell_length_b 14.6482(5)
_cell_length_c 17.8518(7)
_cell_measurement_reflns_used 9745
_cell_measurement_temperature 298(2)
_cell_measurement_theta_max 32.13
_cell_measurement_theta_min 2.40
_cell_volume 3203.0(2)
_computing_cell_refinement 'SAINT V8.40B (?, 2016)'
_computing_data_reduction 'SAINT V8.40B (?, 2016)'
_computing_molecular_graphics 'Olex2 (Dolomanov et al., 2009)'
_computing_publication_material 'Olex2 (Dolomanov et al., 2009)'
_computing_structure_refinement 'ShelXL (Sheldrick, 2015)'
_computing_structure_solution 'SHELXT 2018/2 (Sheldrick, 2018)'
_diffrn_ambient_temperature 298
_diffrn_measured_fraction_theta_full 1.000
_diffrn_measured_fraction_theta_max 0.996
_diffrn_measurement_device_type 'Bruker D8 QUEST'
_diffrn_measurement_method '\f and \w scans'
_diffrn_radiation_type MoK\a
_diffrn_radiation_wavelength 0.71073
_diffrn_reflns_av_R_equivalents 0.0586
_diffrn_reflns_av_unetI/netI 0.0298
_diffrn_reflns_Laue_measured_fraction_full 1.000
_diffrn_reflns_Laue_measured_fraction_max 0.996
_diffrn_reflns_limit_h_max 18
_diffrn_reflns_limit_h_min -18
_diffrn_reflns_limit_k_max 22
_diffrn_reflns_limit_k_min -22
_diffrn_reflns_limit_l_max 27
_diffrn_reflns_limit_l_min -27
_diffrn_reflns_number 137649
_diffrn_reflns_point_group_measured_fraction_full 1.000
_diffrn_reflns_point_group_measured_fraction_max 0.996
_diffrn_reflns_theta_full 25.242
_diffrn_reflns_theta_max 33.029
_diffrn_reflns_theta_min 2.167
_diffrn_standards_number 0
_exptl_absorpt_coefficient_mu 0.603
_exptl_absorpt_correction_T_max 0.7465
_exptl_absorpt_correction_T_min 0.6704
_exptl_absorpt_correction_type multi-scan
_exptl_absorpt_process_details
'SADABS-2016/2 (Bruker,2016/2) was used for absorption correction. wR2(int) was 0.0814 before and 0.0626 after correction. The Ratio of minimum to maximum transmission is 0.8981. The \l/2 correction factor is Not present.'
_exptl_crystal_colour yellow
_exptl_crystal_colour_primary yellow
_exptl_crystal_density_diffrn 1.324
_exptl_crystal_description block
_exptl_crystal_F_000 1336
_exptl_crystal_size_max 0.2
_exptl_crystal_size_mid 0.19
_exptl_crystal_size_min 0.07
_refine_diff_density_max 0.912
_refine_diff_density_min -0.952
_refine_diff_density_rms 0.106
_refine_ls_extinction_method none
_refine_ls_goodness_of_fit_ref 1.118
_refine_ls_hydrogen_treatment constr
_refine_ls_matrix_type full
_refine_ls_number_parameters 364
_refine_ls_number_reflns 12055
_refine_ls_number_restraints 0
_refine_ls_restrained_S_all 1.118
_refine_ls_R_factor_all 0.0689
_refine_ls_R_factor_gt 0.0401
_refine_ls_shift/su_max 0.001
_refine_ls_shift/su_mean 0.000
_refine_ls_structure_factor_coef Fsqd
_refine_ls_weighting_details 'w=1/[\s^2^(Fo^2^)+(0.0552P)^2^+1.8310P] where P=(Fo^2^+2Fc^2^)/3'
_refine_ls_weighting_scheme calc
_refine_ls_wR_factor_gt 0.1022
_refine_ls_wR_factor_ref 0.1231
_reflns_Friedel_coverage 0.000
_reflns_number_gt 8954
_reflns_number_total 12055
_reflns_threshold_expression 'I > 2\s(I)'
_cod_data_source_file d5cc03450g6.cif
_cod_data_source_block tbsata_ome_0m_a
_cod_depositor_comments 'Adding full bibliography for 1575116--1575117.cif.'
_cod_database_code 1575117
_shelx_shelxl_version_number 2018/3
_shelx_space_group_comment
;
The symmetry employed for this shelxl refinement is uniquely defined
by the following loop, which should always be used as a source of
symmetry information in preference to the above space-group names.
They are only intended as comments.
;
_shelx_estimated_absorpt_t_max 0.959
_shelx_estimated_absorpt_t_min 0.889
_olex2_refinement_description
;
1. Fixed Uiso
 At 1.2 times of:
  All C(H) groups
 At 1.5 times of:
  All C(H,H,H) groups, All O(H) groups
2.a Ternary CH refined with riding coordinates:
 C8(H8)
2.b Aromatic/amide H refined with riding coordinates:
 C1(H1), C2(H2), C5(H5), C6(H6), C12(H12), C13(H13), C14(H14), C15(H15),
 C20(H20), C22(H22)
2.c Idealised Me refined as rotating group:
 C4(H4A,H4B,H4C), C9(H9A,H9B,H9C), C10(H10A,H10B,H10C), C17(H17A,H17B,H17C),
 C26(H26A,H26B,H26C), C27(H27A,H27B,H27C), C28(H28A,H28B,H28C), C30(H30A,H30B,
 H30C), C31(H31A,H31B,H31C), C32(H32A,H32B,H32C), C33(H33A,H33B,H33C)
2.d Idealised tetrahedral OH refined as rotating group:
 O3(H3)
;
_olex2_submission_special_instructions 'No special instructions were received'

loop_
_space_group_symop_operation_xyz
'x, y, z'
'-x, y+1/2, -z+1/2'
'-x, -y, -z'
'x, -y-1/2, z-1/2'

loop_
_atom_site_label
_atom_site_type_symbol
_atom_site_fract_x
_atom_site_fract_y
_atom_site_fract_z
_atom_site_U_iso_or_equiv
_atom_site_adp_type
_atom_site_occupancy
_atom_site_site_symmetry_order
_atom_site_calc_flag
_atom_site_refinement_flags_posn
_atom_site_refinement_flags_adp
_atom_site_refinement_flags_occupancy
_atom_site_disorder_assembly
_atom_site_disorder_group
Ru1 Ru 0.42662(2) 0.64076(2) 0.72803(2) 0.02898(5) Uani 1 1 d . . . . .
Cl1 Cl 0.35911(5) 0.48573(4) 0.72395(3) 0.04445(13) Uani 1 1 d . . . . .
N1 N 0.44530(14) 0.63023(12) 0.61354(10) 0.0304(3) Uani 1 1 d . . . . .
O2 O 0.57936(11) 0.57798(11) 0.73145(8) 0.0346(3) Uani 1 1 d . . . . .
O3 O 0.1068(3) 0.5114(4) 0.7093(3) 0.1447(17) Uani 1 1 d . . . . .
H3 H 0.173544 0.507081 0.711338 0.217 Uiso 1 1 calc GR . . . .
N2 N 0.53057(15) 0.62649(13) 0.50715(10) 0.0337(4) Uani 1 1 d . . . . .
C1 C 0.4486(2) 0.70629(17) 0.83880(13) 0.0411(5) Uani 1 1 d . . . . .
H1 H 0.493858 0.692416 0.880932 0.049 Uiso 1 1 calc R . . . .
C2 C 0.48892(19) 0.76346(16) 0.78173(13) 0.0401(5) Uani 1 1 d . . . . .
H2 H 0.560748 0.783927 0.786390 0.048 Uiso 1 1 calc R . . . .
C3 C 0.42182(19) 0.78926(16) 0.71869(14) 0.0404(5) Uani 1 1 d . . . . .
C4 C 0.4645(3) 0.84701(19) 0.65747(18) 0.0559(7) Uani 1 1 d . . . . .
H4A H 0.456613 0.910358 0.669809 0.084 Uiso 1 1 calc GR . . . .
H4B H 0.423967 0.834171 0.611002 0.084 Uiso 1 1 calc GR . . . .
H4C H 0.540265 0.833428 0.652458 0.084 Uiso 1 1 calc GR . . . .
C5 C 0.3133(2) 0.75362(17) 0.71295(15) 0.0426(5) Uani 1 1 d . . . . .
H5 H 0.266898 0.769534 0.671911 0.051 Uiso 1 1 calc R . . . .
C6 C 0.27510(19) 0.69527(17) 0.76773(14) 0.0423(5) Uani 1 1 d . . . . .
H6 H 0.204569 0.672057 0.761782 0.051 Uiso 1 1 calc R . . . .
C7 C 0.34265(19) 0.67078(17) 0.83261(13) 0.0395(5) Uani 1 1 d . . . . .
C8 C 0.2984(3) 0.6062(2) 0.88958(16) 0.0539(7) Uani 1 1 d . . . . .
H8 H 0.253220 0.560818 0.861875 0.065 Uiso 1 1 calc R . . . .
C9 C 0.2236(4) 0.6599(3) 0.9393(3) 0.0983(15) Uani 1 1 d . . . . .
H9A H 0.266253 0.702701 0.969299 0.147 Uiso 1 1 calc GR . . . .
H9B H 0.187794 0.618401 0.971441 0.147 Uiso 1 1 calc GR . . . .
H9C H 0.169833 0.692105 0.908233 0.147 Uiso 1 1 calc GR . . . .
C10 C 0.3851(4) 0.5549(3) 0.9363(2) 0.0846(12) Uani 1 1 d . . . . .
H10A H 0.432375 0.523721 0.903772 0.127 Uiso 1 1 calc GR . . . .
H10B H 0.350966 0.511150 0.967387 0.127 Uiso 1 1 calc GR . . . .
H10C H 0.427062 0.597115 0.967362 0.127 Uiso 1 1 calc GR . . . .
C11 C 0.36837(17) 0.61280(15) 0.55490(12) 0.0327(4) Uani 1 1 d . . . . .
C12 C 0.25625(18) 0.59847(17) 0.55539(14) 0.0419(5) Uani 1 1 d . . . . .
H12 H 0.219569 0.602452 0.599370 0.050 Uiso 1 1 calc R . . . .
C13 C 0.2020(2) 0.5780(2) 0.48714(16) 0.0523(6) Uani 1 1 d . . . . .
H13 H 0.126912 0.568487 0.485226 0.063 Uiso 1 1 calc R . . . .
C14 C 0.2570(2) 0.5712(2) 0.42137(15) 0.0536(7) Uani 1 1 d . . . . .
H14 H 0.217696 0.555583 0.377046 0.064 Uiso 1 1 calc R . . . .
C15 C 0.3673(2) 0.58684(18) 0.41964(13) 0.0439(5) Uani 1 1 d . . . . .
H15 H 0.403573 0.582879 0.375468 0.053 Uiso 1 1 calc R . . . .
C16 C 0.42186(18) 0.60907(15) 0.48840(12) 0.0344(4) Uani 1 1 d . . . . .
C17 C 0.6161(2) 0.61848(18) 0.45437(13) 0.0423(5) Uani 1 1 d . . . . .
H17A H 0.633600 0.677934 0.435901 0.063 Uiso 1 1 calc GR . . . .
H17B H 0.591176 0.580258 0.413159 0.063 Uiso 1 1 calc GR . . . .
H17C H 0.680041 0.591962 0.479287 0.063 Uiso 1 1 calc GR . . . .
C18 C 0.54176(16) 0.63866(13) 0.58341(11) 0.0296(4) Uani 1 1 d . . . . .
C19 C 0.64441(16) 0.65680(15) 0.62581(12) 0.0318(4) Uani 1 1 d . . . . .
C20 C 0.72637(17) 0.70724(16) 0.59421(12) 0.0360(4) Uani 1 1 d . . . . .
H20 H 0.711891 0.734657 0.547686 0.043 Uiso 1 1 calc R . . . .
C21 C 0.82850(18) 0.71760(17) 0.63013(14) 0.0395(5) Uani 1 1 d . . . . .
C22 C 0.84597(17) 0.67427(18) 0.69956(14) 0.0398(5) Uani 1 1 d . . . . .
H22 H 0.915455 0.677641 0.723245 0.048 Uiso 1 1 calc R . . . .
C23 C 0.76636(17) 0.62643(15) 0.73559(12) 0.0341(4) Uani 1 1 d . . . . .
C24 C 0.65979(16) 0.61994(14) 0.69964(11) 0.0311(4) Uani 1 1 d . . . . .
C25 C 0.79326(19) 0.57885(18) 0.81106(13) 0.0423(5) Uani 1 1 d . . . . .
C26 C 0.7177(2) 0.6115(3) 0.87023(15) 0.0606(8) Uani 1 1 d . . . . .
H26A H 0.722081 0.676709 0.874453 0.091 Uiso 1 1 calc GR . . . .
H26B H 0.739478 0.584221 0.917710 0.091 Uiso 1 1 calc GR . . . .
H26C H 0.644022 0.594000 0.855829 0.091 Uiso 1 1 calc GR . . . .
C27 C 0.9117(2) 0.5966(2) 0.84170(16) 0.0580(7) Uani 1 1 d . . . . .
H27A H 0.961482 0.574253 0.806519 0.087 Uiso 1 1 calc GR . . . .
H27B H 0.924608 0.565677 0.888796 0.087 Uiso 1 1 calc GR . . . .
H27C H 0.922550 0.661016 0.848841 0.087 Uiso 1 1 calc GR . . . .
C28 C 0.7806(3) 0.4755(2) 0.80016(19) 0.0593(7) Uani 1 1 d . . . . .
H28A H 0.708475 0.462215 0.779230 0.089 Uiso 1 1 calc GR . . . .
H28B H 0.792024 0.445367 0.847747 0.089 Uiso 1 1 calc GR . . . .
H28C H 0.833467 0.454172 0.766685 0.089 Uiso 1 1 calc GR . . . .
C29 C 0.9169(2) 0.7724(2) 0.59338(18) 0.0558(7) Uani 1 1 d . . . . .
C30 C 1.0275(3) 0.7670(3) 0.6373(3) 0.0894(14) Uani 1 1 d . . . . .
H30A H 1.020744 0.790305 0.687035 0.134 Uiso 1 1 calc GR . . . .
H30B H 1.079917 0.802717 0.612277 0.134 Uiso 1 1 calc GR . . . .
H30C H 1.051211 0.704577 0.640059 0.134 Uiso 1 1 calc GR . . . .
C31 C 0.9333(3) 0.7321(4) 0.5153(2) 0.0879(13) Uani 1 1 d . . . . .
H31A H 0.956811 0.669831 0.520368 0.132 Uiso 1 1 calc GR . . . .
H31B H 0.987644 0.766893 0.491293 0.132 Uiso 1 1 calc GR . . . .
H31C H 0.865631 0.734593 0.485402 0.132 Uiso 1 1 calc GR . . . .
C32 C 0.8824(4) 0.8710(3) 0.5841(3) 0.0927(14) Uani 1 1 d . . . . .
H32A H 0.814147 0.874065 0.554891 0.139 Uiso 1 1 calc GR . . . .
H32B H 0.937019 0.903991 0.558875 0.139 Uiso 1 1 calc GR . . . .
H32C H 0.874002 0.897633 0.632533 0.139 Uiso 1 1 calc GR . . . .
C33 C 0.0608(6) 0.4429(7) 0.6613(4) 0.211(5) Uani 1 1 d . . . . .
H33A H 0.028256 0.396580 0.690732 0.316 Uiso 1 1 calc GR . . . .
H33B H 0.116944 0.416217 0.633159 0.316 Uiso 1 1 calc GR . . . .
H33C H 0.005987 0.469541 0.627412 0.316 Uiso 1 1 calc GR . . . .

loop_
_atom_site_aniso_label
_atom_site_aniso_U_11
_atom_site_aniso_U_22
_atom_site_aniso_U_33
_atom_site_aniso_U_23
_atom_site_aniso_U_13
_atom_site_aniso_U_12
Ru1 0.02774(8) 0.03176(9) 0.02742(8) -0.00362(6) 0.00133(5) -0.00054(6)
Cl1 0.0490(3) 0.0390(3) 0.0455(3) -0.0041(2) 0.0048(2) -0.0050(2)
N1 0.0274(7) 0.0358(9) 0.0278(8) -0.0018(6) -0.0005(6) -0.0009(6)
O2 0.0302(6) 0.0426(8) 0.0310(7) 0.0043(6) 0.0019(5) 0.0007(6)
O3 0.076(2) 0.220(5) 0.139(3) -0.036(3) 0.012(2) 0.012(3)
N2 0.0368(9) 0.0381(9) 0.0261(8) -0.0002(6) 0.0010(6) 0.0023(7)
C1 0.0447(12) 0.0454(12) 0.0330(10) -0.0117(9) 0.0023(9) -0.0003(9)
C2 0.0400(11) 0.0392(11) 0.0413(11) -0.0130(9) 0.0053(9) -0.0069(9)
C3 0.0451(12) 0.0314(10) 0.0450(12) -0.0062(9) 0.0068(10) -0.0001(9)
C4 0.0690(18) 0.0396(13) 0.0602(17) 0.0061(12) 0.0138(14) -0.0031(12)
C5 0.0402(11) 0.0393(12) 0.0481(13) -0.0037(10) 0.0010(10) 0.0082(9)
C6 0.0336(10) 0.0451(13) 0.0488(13) -0.0068(10) 0.0066(9) 0.0009(9)
C7 0.0423(11) 0.0405(11) 0.0369(11) -0.0078(9) 0.0127(9) 0.0013(9)
C8 0.0644(17) 0.0544(15) 0.0452(14) -0.0053(12) 0.0232(12) -0.0053(13)
C9 0.109(3) 0.103(3) 0.091(3) 0.004(2) 0.072(3) 0.012(3)
C10 0.105(3) 0.085(3) 0.066(2) 0.027(2) 0.027(2) 0.011(2)
C11 0.0337(9) 0.0330(9) 0.0305(9) -0.0015(8) -0.0049(7) 0.0005(8)
C12 0.0323(10) 0.0488(13) 0.0438(12) -0.0042(10) -0.0038(9) 0.0003(9)
C13 0.0383(11) 0.0634(16) 0.0534(15) -0.0074(13) -0.0133(10) -0.0019(11)
C14 0.0552(15) 0.0616(17) 0.0415(13) -0.0055(12) -0.0185(11) -0.0029(13)
C15 0.0547(13) 0.0469(13) 0.0290(10) -0.0013(9) -0.0072(9) -0.0016(11)
C16 0.0387(10) 0.0333(10) 0.0307(9) -0.0006(8) -0.0035(8) 0.0002(8)
C17 0.0485(13) 0.0479(13) 0.0313(10) -0.0004(9) 0.0093(9) 0.0028(10)
C18 0.0305(8) 0.0315(9) 0.0267(8) -0.0002(7) 0.0007(7) 0.0008(7)
C19 0.0257(8) 0.0393(10) 0.0302(9) -0.0009(8) 0.0005(7) 0.0004(7)
C20 0.0320(9) 0.0407(11) 0.0352(10) 0.0030(8) 0.0010(8) -0.0006(8)
C21 0.0314(9) 0.0429(12) 0.0442(12) 0.0038(9) 0.0009(8) -0.0023(8)
C22 0.0282(9) 0.0474(12) 0.0433(12) 0.0019(10) -0.0039(8) -0.0006(9)
C23 0.0301(9) 0.0397(11) 0.0321(9) -0.0018(8) -0.0020(7) 0.0030(8)
C24 0.0303(9) 0.0338(9) 0.0291(9) -0.0020(7) 0.0005(7) 0.0032(7)
C25 0.0381(10) 0.0537(14) 0.0344(10) 0.0041(10) -0.0046(8) 0.0030(10)
C26 0.0505(15) 0.096(2) 0.0347(12) -0.0039(14) -0.0025(11) 0.0127(15)
C27 0.0423(13) 0.082(2) 0.0475(14) 0.0077(14) -0.0138(11) 0.0021(13)
C28 0.0630(17) 0.0509(16) 0.0623(18) 0.0148(13) -0.0095(14) 0.0029(13)
C29 0.0352(11) 0.0684(18) 0.0635(17) 0.0198(14) -0.0007(11) -0.0117(11)
C30 0.0407(15) 0.125(4) 0.100(3) 0.043(3) -0.0089(17) -0.0278(19)
C31 0.0561(19) 0.136(4) 0.074(2) 0.016(2) 0.0237(17) -0.013(2)
C32 0.080(3) 0.071(2) 0.126(4) 0.036(2) -0.003(3) -0.023(2)
C33 0.144(6) 0.352(14) 0.136(6) -0.053(7) 0.004(5) -0.138(8)

loop_
_atom_type_symbol
_atom_type_description
_atom_type_scat_dispersion_real
_atom_type_scat_dispersion_imag
_atom_type_scat_source
C C 0.0033 0.0016 'International Tables Vol C Tables 4.2.6.8 and 6.1.1.4'
H H 0.0000 0.0000 'International Tables Vol C Tables 4.2.6.8 and 6.1.1.4'
Cl Cl 0.1484 0.1585 'International Tables Vol C Tables 4.2.6.8 and 6.1.1.4'
N N 0.0061 0.0033 'International Tables Vol C Tables 4.2.6.8 and 6.1.1.4'
O O 0.0106 0.0060 'International Tables Vol C Tables 4.2.6.8 and 6.1.1.4'
Ru Ru -1.2594 0.8363 'International Tables Vol C Tables 4.2.6.8 and 6.1.1.4'

loop_
_geom_angle_atom_site_label_1
_geom_angle_atom_site_label_2
_geom_angle_atom_site_label_3
_geom_angle
_geom_angle_site_symmetry_1
_geom_angle_site_symmetry_3
_geom_angle_publ_flag
N1 Ru1 Cl1 87.62(5) . . ?
N1 Ru1 O2 81.02(6) . . ?
N1 Ru1 C1 154.48(8) . . ?
N1 Ru1 C2 116.27(8) . . ?
N1 Ru1 C3 90.16(8) . . ?
N1 Ru1 C5 92.43(8) . . ?
N1 Ru1 C6 119.59(8) . . ?
N1 Ru1 C7 157.35(8) . . ?
O2 Ru1 Cl1 83.82(5) . . ?
O2 Ru1 C1 95.99(8) . . ?
O2 Ru1 C2 93.47(8) . . ?
O2 Ru1 C3 117.51(8) . . ?
O2 Ru1 C5 155.40(8) . . ?
O2 Ru1 C6 159.12(8) . . ?
O2 Ru1 C7 121.47(8) . . ?
C1 Ru1 Cl1 117.41(7) . . ?
C1 Ru1 C7 36.81(9) . . ?
C2 Ru1 Cl1 155.32(7) . . ?
C2 Ru1 C1 38.31(9) . . ?
C2 Ru1 C3 37.82(9) . . ?
C2 Ru1 C5 68.10(10) . . ?
C2 Ru1 C6 80.60(9) . . ?
C2 Ru1 C7 68.44(9) . . ?
C3 Ru1 Cl1 157.93(7) . . ?
C3 Ru1 C1 68.60(9) . . ?
C3 Ru1 C7 81.71(9) . . ?
C5 Ru1 Cl1 119.79(7) . . ?
C5 Ru1 C1 79.75(10) . . ?
C5 Ru1 C3 38.35(9) . . ?
C5 Ru1 C6 37.58(10) . . ?
C5 Ru1 C7 68.17(10) . . ?
C6 Ru1 Cl1 93.24(7) . . ?
C6 Ru1 C1 67.00(9) . . ?
C6 Ru1 C3 68.91(9) . . ?
C6 Ru1 C7 37.79(9) . . ?
C7 Ru1 Cl1 92.05(7) . . ?
C11 N1 Ru1 130.14(14) . . ?
C18 N1 Ru1 122.87(13) . . ?
C18 N1 C11 106.98(17) . . ?
C24 O2 Ru1 118.43(13) . . ?
C33 O3 H3 109.5 . . ?
C16 N2 C17 123.52(18) . . ?
C18 N2 C16 107.61(18) . . ?
C18 N2 C17 128.25(19) . . ?
Ru1 C1 H1 131.8 . . ?
C2 C1 Ru1 69.15(12) . . ?
C2 C1 H1 119.3 . . ?
C7 C1 Ru1 72.74(13) . . ?
C7 C1 H1 119.3 . . ?
C7 C1 C2 121.4(2) . . ?
Ru1 C2 H2 128.1 . . ?
C1 C2 Ru1 72.54(13) . . ?
C1 C2 H2 119.4 . . ?
C3 C2 Ru1 72.13(13) . . ?
C3 C2 C1 121.1(2) . . ?
C3 C2 H2 119.4 . . ?
C2 C3 Ru1 70.06(13) . . ?
C2 C3 C4 121.4(2) . . ?
C2 C3 C5 117.3(2) . . ?
C4 C3 Ru1 127.48(18) . . ?
C5 C3 Ru1 70.25(13) . . ?
C5 C3 C4 121.2(2) . . ?
C3 C4 H4A 109.5 . . ?
C3 C4 H4B 109.5 . . ?
C3 C4 H4C 109.5 . . ?
H4A C4 H4B 109.5 . . ?
H4A C4 H4C 109.5 . . ?
H4B C4 H4C 109.5 . . ?
Ru1 C5 H5 130.3 . . ?
C3 C5 Ru1 71.40(13) . . ?
C3 C5 H5 119.3 . . ?
C6 C5 Ru1 71.74(14) . . ?
C6 C5 C3 121.5(2) . . ?
C6 C5 H5 119.3 . . ?
Ru1 C6 H6 129.4 . . ?
C5 C6 Ru1 70.68(13) . . ?
C5 C6 H6 119.4 . . ?
C5 C6 C7 121.1(2) . . ?
C7 C6 Ru1 72.97(13) . . ?
C7 C6 H6 119.4 . . ?
C1 C7 Ru1 70.45(13) . . ?
C1 C7 C6 117.5(2) . . ?
C1 C7 C8 123.3(2) . . ?
C6 C7 Ru1 69.24(13) . . ?
C6 C7 C8 119.2(2) . . ?
C8 C7 Ru1 129.92(18) . . ?
C7 C8 H8 107.4 . . ?
C7 C8 C9 108.6(3) . . ?
C9 C8 H8 107.4 . . ?
C10 C8 C7 114.4(3) . . ?
C10 C8 H8 107.4 . . ?
C10 C8 C9 111.2(3) . . ?
C8 C9 H9A 109.5 . . ?
C8 C9 H9B 109.5 . . ?
C8 C9 H9C 109.5 . . ?
H9A C9 H9B 109.5 . . ?
H9A C9 H9C 109.5 . . ?
H9B C9 H9C 109.5 . . ?
C8 C10 H10A 109.5 . . ?
C8 C10 H10B 109.5 . . ?
C8 C10 H10C 109.5 . . ?
H10A C10 H10B 109.5 . . ?
H10A C10 H10C 109.5 . . ?
H10B C10 H10C 109.5 . . ?
N1 C11 C12 130.5(2) . . ?
N1 C11 C16 108.40(18) . . ?
C16 C11 C12 121.1(2) . . ?
C11 C12 H12 121.6 . . ?
C13 C12 C11 116.8(2) . . ?
C13 C12 H12 121.6 . . ?
C12 C13 H13 119.2 . . ?
C12 C13 C14 121.7(2) . . ?
C14 C13 H13 119.2 . . ?
C13 C14 H14 118.8 . . ?
C15 C14 C13 122.3(2) . . ?
C15 C14 H14 118.8 . . ?
C14 C15 H15 122.0 . . ?
C14 C15 C16 116.0(2) . . ?
C16 C15 H15 122.0 . . ?
N2 C16 C11 106.53(17) . . ?
N2 C16 C15 131.3(2) . . ?
C11 C16 C15 122.1(2) . . ?
N2 C17 H17A 109.5 . . ?
N2 C17 H17B 109.5 . . ?
N2 C17 H17C 109.5 . . ?
H17A C17 H17B 109.5 . . ?
H17A C17 H17C 109.5 . . ?
H17B C17 H17C 109.5 . . ?
N1 C18 N2 110.46(17) . . ?
N1 C18 C19 124.64(18) . . ?
N2 C18 C19 124.90(19) . . ?
C20 C19 C18 120.63(19) . . ?
C20 C19 C24 121.06(18) . . ?
C24 C19 C18 118.30(18) . . ?
C19 C20 H20 119.1 . . ?
C21 C20 C19 121.8(2) . . ?
C21 C20 H20 119.1 . . ?
C20 C21 C22 116.6(2) . . ?
C20 C21 C29 120.4(2) . . ?
C22 C21 C29 123.0(2) . . ?
C21 C22 H22 117.8 . . ?
C23 C22 C21 124.4(2) . . ?
C23 C22 H22 117.8 . . ?
C22 C23 C24 118.4(2) . . ?
C22 C23 C25 120.97(19) . . ?
C24 C23 C25 120.6(2) . . ?
O2 C24 C19 120.87(18) . . ?
O2 C24 C23 121.80(19) . . ?
C23 C24 C19 117.26(19) . . ?
C23 C25 C27 112.5(2) . . ?
C26 C25 C23 111.0(2) . . ?
C26 C25 C27 107.5(2) . . ?
C26 C25 C28 109.7(3) . . ?
C28 C25 C23 108.8(2) . . ?
C28 C25 C27 107.3(2) . . ?
C25 C26 H26A 109.5 . . ?
C25 C26 H26B 109.5 . . ?
C25 C26 H26C 109.5 . . ?
H26A C26 H26B 109.5 . . ?
H26A C26 H26C 109.5 . . ?
H26B C26 H26C 109.5 . . ?
C25 C27 H27A 109.5 . . ?
C25 C27 H27B 109.5 . . ?
C25 C27 H27C 109.5 . . ?
H27A C27 H27B 109.5 . . ?
H27A C27 H27C 109.5 . . ?
H27B C27 H27C 109.5 . . ?
C25 C28 H28A 109.5 . . ?
C25 C28 H28B 109.5 . . ?
C25 C28 H28C 109.5 . . ?
H28A C28 H28B 109.5 . . ?
H28A C28 H28C 109.5 . . ?
H28B C28 H28C 109.5 . . ?
C21 C29 C31 108.8(3) . . ?
C30 C29 C21 112.6(2) . . ?
C30 C29 C31 106.5(3) . . ?
C32 C29 C21 110.3(3) . . ?
C32 C29 C30 109.9(3) . . ?
C32 C29 C31 108.5(3) . . ?
C29 C30 H30A 109.5 . . ?
C29 C30 H30B 109.5 . . ?
C29 C30 H30C 109.5 . . ?
H30A C30 H30B 109.5 . . ?
H30A C30 H30C 109.5 . . ?
H30B C30 H30C 109.5 . . ?
C29 C31 H31A 109.5 . . ?
C29 C31 H31B 109.5 . . ?
C29 C31 H31C 109.5 . . ?
H31A C31 H31B 109.5 . . ?
H31A C31 H31C 109.5 . . ?
H31B C31 H31C 109.5 . . ?
C29 C32 H32A 109.5 . . ?
C29 C32 H32B 109.5 . . ?
C29 C32 H32C 109.5 . . ?
H32A C32 H32B 109.5 . . ?
H32A C32 H32C 109.5 . . ?
H32B C32 H32C 109.5 . . ?
O3 C33 H33A 109.5 . . ?
O3 C33 H33B 109.5 . . ?
O3 C33 H33C 109.5 . . ?
H33A C33 H33B 109.5 . . ?
H33A C33 H33C 109.5 . . ?
H33B C33 H33C 109.5 . . ?

loop_
_geom_bond_atom_site_label_1
_geom_bond_atom_site_label_2
_geom_bond_distance
_geom_bond_site_symmetry_2
_geom_bond_publ_flag
Ru1 Cl1 2.4170(6) . ?
Ru1 N1 2.0760(17) . ?
Ru1 O2 2.0854(15) . ?
Ru1 C1 2.200(2) . ?
Ru1 C2 2.155(2) . ?
Ru1 C3 2.182(2) . ?
Ru1 C5 2.167(2) . ?
Ru1 C6 2.181(2) . ?
Ru1 C7 2.230(2) . ?
N1 C11 1.391(2) . ?
N1 C18 1.335(3) . ?
O2 C24 1.320(3) . ?
O3 H3 0.8200 . ?
O3 C33 1.415(8) . ?
N2 C16 1.379(3) . ?
N2 C17 1.457(3) . ?
N2 C18 1.372(3) . ?
C1 H1 0.9300 . ?
C1 C2 1.430(4) . ?
C1 C7 1.399(3) . ?
C2 H2 0.9300 . ?
C2 C3 1.406(3) . ?
C3 C4 1.501(4) . ?
C3 C5 1.429(3) . ?
C4 H4A 0.9600 . ?
C4 H4B 0.9600 . ?
C4 H4C 0.9600 . ?
C5 H5 0.9300 . ?
C5 C6 1.400(4) . ?
C6 H6 0.9300 . ?
C6 C7 1.429(4) . ?
C7 C8 1.514(4) . ?
C8 H8 0.9800 . ?
C8 C9 1.532(4) . ?
C8 C10 1.512(5) . ?
C9 H9A 0.9600 . ?
C9 H9B 0.9600 . ?
C9 H9C 0.9600 . ?
C10 H10A 0.9600 . ?
C10 H10B 0.9600 . ?
C10 H10C 0.9600 . ?
C11 C12 1.392(3) . ?
C11 C16 1.392(3) . ?
C12 H12 0.9300 . ?
C12 C13 1.386(3) . ?
C13 H13 0.9300 . ?
C13 C14 1.392(4) . ?
C14 H14 0.9300 . ?
C14 C15 1.376(4) . ?
C15 H15 0.9300 . ?
C15 C16 1.401(3) . ?
C17 H17A 0.9600 . ?
C17 H17B 0.9600 . ?
C17 H17C 0.9600 . ?
C18 C19 1.455(3) . ?
C19 C20 1.394(3) . ?
C19 C24 1.426(3) . ?
C20 H20 0.9300 . ?
C20 C21 1.381(3) . ?
C21 C22 1.398(3) . ?
C21 C29 1.528(3) . ?
C22 H22 0.9300 . ?
C22 C23 1.391(3) . ?
C23 C24 1.425(3) . ?
C23 C25 1.535(3) . ?
C25 C26 1.523(4) . ?
C25 C27 1.544(3) . ?
C25 C28 1.533(4) . ?
C26 H26A 0.9600 . ?
C26 H26B 0.9600 . ?
C26 H26C 0.9600 . ?
C27 H27A 0.9600 . ?
C27 H27B 0.9600 . ?
C27 H27C 0.9600 . ?
C28 H28A 0.9600 . ?
C28 H28B 0.9600 . ?
C28 H28C 0.9600 . ?
C29 C30 1.528(4) . ?
C29 C31 1.538(5) . ?
C29 C32 1.512(5) . ?
C30 H30A 0.9600 . ?
C30 H30B 0.9600 . ?
C30 H30C 0.9600 . ?
C31 H31A 0.9600 . ?
C31 H31B 0.9600 . ?
C31 H31C 0.9600 . ?
C32 H32A 0.9600 . ?
C32 H32B 0.9600 . ?
C32 H32C 0.9600 . ?
C33 H33A 0.9600 . ?
C33 H33B 0.9600 . ?
C33 H33C 0.9600 . ?

loop_
_geom_torsion_atom_site_label_1
_geom_torsion_atom_site_label_2
_geom_torsion_atom_site_label_3
_geom_torsion_atom_site_label_4
_geom_torsion
_geom_torsion_site_symmetry_1
_geom_torsion_site_symmetry_2
_geom_torsion_site_symmetry_3
_geom_torsion_site_symmetry_4
_geom_torsion_publ_flag
Ru1 N1 C11 C12 0.9(4) . . . . ?
Ru1 N1 C11 C16 -177.78(15) . . . . ?
Ru1 N1 C18 N2 178.55(13) . . . . ?
Ru1 N1 C18 C19 -0.6(3) . . . . ?
Ru1 O2 C24 C19 -47.8(2) . . . . ?
Ru1 O2 C24 C23 135.36(17) . . . . ?
Ru1 C1 C2 C3 55.53(19) . . . . ?
Ru1 C1 C7 C6 -52.48(19) . . . . ?
Ru1 C1 C7 C8 125.5(2) . . . . ?
Ru1 C2 C3 C4 -122.5(2) . . . . ?
Ru1 C2 C3 C5 53.75(19) . . . . ?
Ru1 C3 C5 C6 53.6(2) . . . . ?
Ru1 C5 C6 C7 54.9(2) . . . . ?
Ru1 C6 C7 C1 53.06(19) . . . . ?
Ru1 C6 C7 C8 -125.0(2) . . . . ?
Ru1 C7 C8 C9 -165.7(3) . . . . ?
Ru1 C7 C8 C10 69.4(4) . . . . ?
N1 C11 C12 C13 -176.8(2) . . . . ?
N1 C11 C16 N2 -1.4(2) . . . . ?
N1 C11 C16 C15 175.9(2) . . . . ?
N1 C18 C19 C20 -148.1(2) . . . . ?
N1 C18 C19 C24 33.3(3) . . . . ?
N2 C18 C19 C20 32.9(3) . . . . ?
N2 C18 C19 C24 -145.7(2) . . . . ?
C1 C2 C3 Ru1 -55.7(2) . . . . ?
C1 C2 C3 C4 -178.2(2) . . . . ?
C1 C2 C3 C5 -2.0(3) . . . . ?
C1 C7 C8 C9 102.7(4) . . . . ?
C1 C7 C8 C10 -22.2(4) . . . . ?
C2 C1 C7 Ru1 51.2(2) . . . . ?
C2 C1 C7 C6 -1.3(3) . . . . ?
C2 C1 C7 C8 176.8(2) . . . . ?
C2 C3 C5 Ru1 -53.66(19) . . . . ?
C2 C3 C5 C6 -0.1(3) . . . . ?
C3 C5 C6 Ru1 -53.4(2) . . . . ?
C3 C5 C6 C7 1.5(4) . . . . ?
C4 C3 C5 Ru1 122.6(2) . . . . ?
C4 C3 C5 C6 176.1(2) . . . . ?
C5 C6 C7 Ru1 -53.9(2) . . . . ?
C5 C6 C7 C1 -0.8(3) . . . . ?
C5 C6 C7 C8 -178.9(2) . . . . ?
C6 C7 C8 C9 -79.3(4) . . . . ?
C6 C7 C8 C10 155.8(3) . . . . ?
C7 C1 C2 Ru1 -52.8(2) . . . . ?
C7 C1 C2 C3 2.7(3) . . . . ?
C11 N1 C18 N2 -0.5(2) . . . . ?
C11 N1 C18 C19 -179.68(19) . . . . ?
C11 C12 C13 C14 0.6(4) . . . . ?
C12 C11 C16 N2 179.7(2) . . . . ?
C12 C11 C16 C15 -2.9(4) . . . . ?
C12 C13 C14 C15 -1.8(5) . . . . ?
C13 C14 C15 C16 0.7(4) . . . . ?
C14 C15 C16 N2 178.3(2) . . . . ?
C14 C15 C16 C11 1.6(4) . . . . ?
C16 N2 C18 N1 -0.3(2) . . . . ?
C16 N2 C18 C19 178.79(19) . . . . ?
C16 C11 C12 C13 1.7(4) . . . . ?
C17 N2 C16 C11 172.7(2) . . . . ?
C17 N2 C16 C15 -4.3(4) . . . . ?
C17 N2 C18 N1 -171.5(2) . . . . ?
C17 N2 C18 C19 7.7(3) . . . . ?
C18 N1 C11 C12 179.9(2) . . . . ?
C18 N1 C11 C16 1.2(2) . . . . ?
C18 N2 C16 C11 1.1(2) . . . . ?
C18 N2 C16 C15 -175.9(2) . . . . ?
C18 C19 C20 C21 -173.3(2) . . . . ?
C18 C19 C24 O2 -6.4(3) . . . . ?
C18 C19 C24 C23 170.58(19) . . . . ?
C19 C20 C21 C22 0.5(4) . . . . ?
C19 C20 C21 C29 179.2(2) . . . . ?
C20 C19 C24 O2 175.0(2) . . . . ?
C20 C19 C24 C23 -8.0(3) . . . . ?
C20 C21 C22 C23 -3.5(4) . . . . ?
C20 C21 C29 C30 -173.4(3) . . . . ?
C20 C21 C29 C31 -55.6(4) . . . . ?
C20 C21 C29 C32 63.4(4) . . . . ?
C21 C22 C23 C24 0.6(4) . . . . ?
C21 C22 C23 C25 178.5(2) . . . . ?
C22 C21 C29 C30 5.1(4) . . . . ?
C22 C21 C29 C31 123.0(3) . . . . ?
C22 C21 C29 C32 -118.0(3) . . . . ?
C22 C23 C24 O2 -178.0(2) . . . . ?
C22 C23 C24 C19 5.1(3) . . . . ?
C22 C23 C25 C26 124.4(3) . . . . ?
C22 C23 C25 C27 3.9(3) . . . . ?
C22 C23 C25 C28 -114.9(3) . . . . ?
C24 C19 C20 C21 5.3(3) . . . . ?
C24 C23 C25 C26 -57.7(3) . . . . ?
C24 C23 C25 C27 -178.2(2) . . . . ?
C24 C23 C25 C28 63.0(3) . . . . ?
C25 C23 C24 O2 4.1(3) . . . . ?
C25 C23 C24 C19 -172.9(2) . . . . ?
C29 C21 C22 C23 177.8(3) . . . . ?
